data_2205044
loop_
_publ_author_name
'Yathirajan, Hemmige S.'
'Nagaraj, Basavegowda'
'Gaonkar, Santhosh L.'
'Narasegowda, Rajenahally S.'
'Prabhuswamy, Basappa'
'Bolte, Michael'

_publ_section_title
;
 5-Bromo-3<i>H</i>-isobenzofuran-1-one (5-bromophthalide)
;
_journal_issue 2
_journal_name_full 'Acta Crystallographica Section E'
_journal_page_first o345
_journal_page_last o346
_journal_paper_doi 10.1107/S160053680500084X
_journal_volume 61
_journal_year 2005
_chemical_formula_iupac 'C8 H5 Br O2'
_chemical_formula_moiety 'C8 H5 Br O2'
_chemical_formula_sum 'C8 H5 Br O2'
_chemical_formula_weight 213.03
_chemical_name_common 5-bromophthalide
_chemical_name_systematic
;
5-Bromo-3H-isobenzofuran-1-one
;
_space_group_IT_number 14
_symmetry_cell_setting monoclinic
_symmetry_space_group_name_Hall '-P 2yn'
_symmetry_space_group_name_H-M 'P 1 21/n 1'
_atom_sites_solution_hydrogens geom
_atom_sites_solution_primary direct
_atom_sites_solution_secondary difmap
_audit_creation_method SHELXL-97
_cell_angle_alpha 90.00
_cell_angle_beta 93.950(9)
_cell_angle_gamma 90.00
_cell_formula_units_Z 8
_cell_length_a 15.4063(19)
_cell_length_b 6.0861(6)
_cell_length_c 15.4426(16)
_cell_measurement_reflns_used 16076
_cell_measurement_temperature 173(2)
_cell_measurement_theta_max 25.7
_cell_measurement_theta_min 3.4
_cell_volume 1444.5(3)
_computing_cell_refinement X-AREA
_computing_data_collection 'X-AREA (Stoe & Cie, 2001)'
_computing_data_reduction X-AREA
_computing_molecular_graphics 'XP in SHELXTL-Plus (Sheldrick, 1991)'
_computing_publication_material SHELXL97
_computing_structure_refinement 'SHELXL97 (Sheldrick, 1997)'
_computing_structure_solution 'SHELXS97 (Sheldrick, 1990)'
_diffrn_ambient_temperature 173(2)
_diffrn_measured_fraction_theta_full 0.997
_diffrn_measured_fraction_theta_max 0.992
_diffrn_measurement_device_type 'Stoe IPDS-II two-circle'
_diffrn_measurement_method \w
_diffrn_radiation_monochromator graphite
_diffrn_radiation_source 'fine-focus sealed tube'
_diffrn_radiation_type MoK\a
_diffrn_radiation_wavelength 0.71073
_diffrn_reflns_av_R_equivalents 0.0921
_diffrn_reflns_av_sigmaI/netI 0.0996
_diffrn_reflns_limit_h_max 18
_diffrn_reflns_limit_h_min -18
_diffrn_reflns_limit_k_max 7
_diffrn_reflns_limit_k_min -7
_diffrn_reflns_limit_l_max 18
_diffrn_reflns_limit_l_min -18
_diffrn_reflns_number 17904
_diffrn_reflns_theta_full 25.00
_diffrn_reflns_theta_max 25.62
_diffrn_reflns_theta_min 3.80
_diffrn_standards_decay_% 0
_diffrn_standards_interval_time 0
_diffrn_standards_number 0
_exptl_absorpt_coefficient_mu 5.627
_exptl_absorpt_correction_T_max 0.6351
_exptl_absorpt_correction_T_min 0.1868
_exptl_absorpt_correction_type multi-scan
_exptl_absorpt_process_details '(MULABS; Spek, 2003; Blessing, 1995)'
_exptl_crystal_colour colourless
_exptl_crystal_density_diffrn 1.959
_exptl_crystal_density_method 'not measured'
_exptl_crystal_description plate
_exptl_crystal_F_000 832
_exptl_crystal_size_max 0.31
_exptl_crystal_size_mid 0.27
_exptl_crystal_size_min 0.08
_refine_diff_density_max 1.026
_refine_diff_density_min -0.708
_refine_ls_extinction_coef 0.0027(7)
_refine_ls_extinction_expression Fc^*^=kFc[1+0.001xFc^2^\l^3^/sin(2\q)]^-1/4^
_refine_ls_extinction_method SHELXL97
_refine_ls_goodness_of_fit_ref 0.965
_refine_ls_hydrogen_treatment constr
_refine_ls_matrix_type full
_refine_ls_number_parameters 200
_refine_ls_number_reflns 2707
_refine_ls_number_restraints 0
_refine_ls_restrained_S_all 0.965
_refine_ls_R_factor_all 0.0758
_refine_ls_R_factor_gt 0.0488
_refine_ls_shift/su_max 0.000
_refine_ls_shift/su_mean 0.000
_refine_ls_structure_factor_coef Fsqd
_refine_ls_weighting_details 'calc w = 1/[\s^2^(Fo^2^)+(0.054P)^2^] where P = (Fo^2^+2Fc^2^)/3'
_refine_ls_weighting_scheme calc
_refine_ls_wR_factor_gt 0.1109
_refine_ls_wR_factor_ref 0.1215
_reflns_number_gt 1990
_reflns_number_total 2707
_reflns_threshold_expression I>2\s(I)
_cod_data_source_file cv6447.cif
_cod_data_source_block I
_cod_original_sg_symbol_H-M 'P 21/n'
_cod_database_code 2205044
_cod_database_fobs_code 2205044

loop_
_symmetry_equiv_pos_as_xyz
'x, y, z'
'-x+1/2, y+1/2, -z+1/2'
'-x, -y, -z'
'x-1/2, -y-1/2, z-1/2'

loop_
_atom_site_label
_atom_site_fract_x
_atom_site_fract_y
_atom_site_fract_z
_atom_site_U_iso_or_equiv
_atom_site_adp_type
_atom_site_calc_flag
_atom_site_refinement_flags
_atom_site_occupancy
_atom_site_type_symbol
Br1 0.52779(4) 0.15428(9) 0.34323(4) 0.0369(2) Uani d . 1 Br
O1 0.7402(3) 0.9306(7) 0.6181(3) 0.0433(11) Uani d . 1 O
O2 0.6996(3) 0.6304(6) 0.6857(3) 0.0378(10) Uani d . 1 O
C1 0.6631(4) 0.6393(8) 0.5390(4) 0.0314(13) Uani d . 1 C
C2 0.6313(4) 0.4405(8) 0.5689(4) 0.0298(12) Uani d . 1 C
C3 0.5901(4) 0.2907(8) 0.5115(4) 0.0310(13) Uani d . 1 C
H3 0.5690 0.1538 0.5309 0.037 Uiso calc R 1 H
C4 0.5812(4) 0.3509(8) 0.4253(4) 0.0303(12) Uani d . 1 C
C5 0.6118(4) 0.5535(9) 0.3951(4) 0.0354(14) Uani d . 1 C
H5 0.6044 0.5897 0.3352 0.042 Uiso calc R 1 H
C6 0.6527(4) 0.6992(8) 0.4533(4) 0.0310(13) Uani d . 1 C
H6 0.6731 0.8373 0.4344 0.037 Uiso calc R 1 H
C7 0.7043(4) 0.7583(9) 0.6142(4) 0.0357(14) Uani d . 1 C
C8 0.6511(5) 0.4269(9) 0.6656(4) 0.0355(14) Uani d . 1 C
H8A 0.5970 0.4214 0.6965 0.043 Uiso calc R 1 H
H8B 0.6869 0.2959 0.6814 0.043 Uiso calc R 1 H
Br1A 0.78883(5) 0.20263(11) 0.31889(4) 0.0450(2) Uani d . 1 Br
O1A 0.9790(3) 0.9021(6) 0.6396(3) 0.0440(12) Uani d . 1 O
O2A 0.9330(3) 0.5824(6) 0.6898(3) 0.0387(10) Uani d . 1 O
C1A 0.9097(4) 0.6326(9) 0.5421(4) 0.0296(12) Uani d . 1 C
C2A 0.8766(4) 0.4267(8) 0.5599(4) 0.0301(13) Uani d . 1 C
C3A 0.8399(4) 0.2936(9) 0.4942(4) 0.0334(13) Uani d . 1 C
H3A 0.8172 0.1523 0.5058 0.040 Uiso calc R 1 H
C4A 0.8384(4) 0.3784(9) 0.4107(4) 0.0325(13) Uani d . 1 C
C5A 0.8713(4) 0.5854(9) 0.3921(4) 0.0355(14) Uani d . 1 C
H5A 0.8683 0.6371 0.3339 0.043 Uiso calc R 1 H
C6A 0.9083(4) 0.7153(9) 0.4583(4) 0.0325(13) Uani d . 1 C
H6A 0.9319 0.8557 0.4468 0.039 Uiso calc R 1 H
C7A 0.9451(4) 0.7288(9) 0.6240(4) 0.0356(14) Uani d . 1 C
C8A 0.8915(5) 0.3833(9) 0.6541(4) 0.0351(14) Uani d . 1 C
H8A1 0.8358 0.3557 0.6805 0.042 Uiso calc R 1 H
H8A2 0.9300 0.2543 0.6647 0.042 Uiso calc R 1 H

loop_
_atom_site_aniso_label
_atom_site_aniso_U_11
_atom_site_aniso_U_22
_atom_site_aniso_U_33
_atom_site_aniso_U_12
_atom_site_aniso_U_13
_atom_site_aniso_U_23
Br1 0.0410(4) 0.0382(3) 0.0307(3) 0.0014(2) -0.0033(3) -0.0039(2)
O1 0.046(3) 0.036(2) 0.047(3) 0.001(2) -0.005(2) -0.0139(18)
O2 0.050(3) 0.0334(19) 0.029(2) 0.0022(18) -0.004(2) -0.0054(17)
C1 0.027(3) 0.027(2) 0.040(3) 0.006(2) 0.005(3) 0.000(2)
C2 0.032(3) 0.030(3) 0.028(3) 0.005(2) 0.004(2) 0.003(2)
C3 0.031(3) 0.029(3) 0.033(3) 0.002(2) 0.001(3) 0.002(2)
C4 0.038(4) 0.031(2) 0.023(3) 0.008(2) 0.004(2) 0.001(2)
C5 0.038(4) 0.037(3) 0.031(3) 0.005(3) 0.006(3) 0.006(2)
C6 0.035(4) 0.028(3) 0.031(3) 0.002(2) 0.008(3) 0.004(2)
C7 0.033(4) 0.036(3) 0.039(3) 0.007(3) 0.009(3) 0.006(3)
C8 0.045(4) 0.029(3) 0.032(3) 0.001(2) -0.004(3) -0.001(2)
Br1A 0.0451(5) 0.0548(4) 0.0341(4) 0.0043(3) -0.0040(3) -0.0111(3)
O1A 0.045(3) 0.033(2) 0.054(3) -0.0014(19) -0.002(2) -0.0120(18)
O2A 0.051(3) 0.036(2) 0.029(2) 0.0048(18) -0.004(2) -0.0019(16)
C1A 0.026(3) 0.031(3) 0.033(3) 0.004(2) 0.003(2) -0.001(2)
C2A 0.031(3) 0.026(2) 0.033(3) 0.005(2) 0.002(3) 0.004(2)
C3A 0.038(4) 0.026(3) 0.037(3) 0.002(2) 0.005(3) 0.001(2)
C4A 0.027(3) 0.038(3) 0.032(3) 0.008(2) 0.004(3) -0.001(2)
C5A 0.034(4) 0.038(3) 0.035(3) 0.007(2) 0.005(3) 0.003(2)
C6A 0.034(3) 0.032(3) 0.032(3) 0.006(2) 0.007(3) 0.005(2)
C7A 0.037(4) 0.036(3) 0.034(3) 0.009(3) 0.001(3) 0.000(2)
C8A 0.043(4) 0.028(3) 0.034(3) 0.001(2) 0.001(3) 0.000(2)

loop_
_atom_type_symbol
_atom_type_description
_atom_type_scat_dispersion_real
_atom_type_scat_dispersion_imag
_atom_type_scat_source
C C 0.0033 0.0016 'International Tables Vol C Tables 4.2.6.8 and 6.1.1.4'
H H 0.0000 0.0000 'International Tables Vol C Tables 4.2.6.8 and 6.1.1.4'
Br Br -0.2901 2.4595 'International Tables Vol C Tables 4.2.6.8 and 6.1.1.4'
O O 0.0106 0.0060 'International Tables Vol C Tables 4.2.6.8 and 6.1.1.4'

loop_
_geom_angle_atom_site_label_1
_geom_angle_atom_site_label_2
_geom_angle_atom_site_label_3
_geom_angle
C7 O2 C8 111.5(5)
C6 C1 C2 122.0(6)
C6 C1 C7 130.1(5)
C2 C1 C7 107.9(5)
C1 C2 C3 120.7(5)
C1 C2 C8 108.9(5)
C3 C2 C8 130.3(5)
C4 C3 C2 116.8(5)
C4 C3 H3 121.6
C2 C3 H3 121.6
C3 C4 C5 122.6(6)
C3 C4 Br1 119.3(4)
C5 C4 Br1 118.2(4)
C6 C5 C4 119.5(6)
C6 C5 H5 120.2
C4 C5 H5 120.2
C1 C6 C5 118.3(5)
C1 C6 H6 120.8
C5 C6 H6 120.8
O1 C7 O2 121.1(6)
O1 C7 C1 130.5(6)
O2 C7 C1 108.3(5)
O2 C8 C2 103.2(4)
O2 C8 H8A 111.1
C2 C8 H8A 111.1
O2 C8 H8B 111.1
C2 C8 H8B 111.1
H8A C8 H8B 109.1
C7A O2A C8A 109.6(5)
C6A C1A C2A 122.1(6)
C6A C1A C7A 129.9(5)
C2A C1A C7A 108.0(5)
C1A C2A C3A 121.2(5)
C1A C2A C8A 108.8(5)
C3A C2A C8A 129.9(5)
C4A C3A C2A 116.3(5)
C4A C3A H3A 121.9
C2A C3A H3A 121.9
C3A C4A C5A 123.0(6)
C3A C4A Br1A 117.8(4)
C5A C4A Br1A 119.2(5)
C6A C5A C4A 120.0(6)
C6A C5A H5A 120.0
C4A C5A H5A 120.0
C1A C6A C5A 117.4(5)
C1A C6A H6A 121.3
C5A C6A H6A 121.3
O1A C7A O2A 120.1(6)
O1A C7A C1A 131.3(6)
O2A C7A C1A 108.6(5)
O2A C8A C2A 104.9(4)
O2A C8A H8A1 110.8
C2A C8A H8A1 110.8
O2A C8A H8A2 110.8
C2A C8A H8A2 110.8
H8A1 C8A H8A2 108.8

loop_
_geom_bond_atom_site_label_1
_geom_bond_atom_site_label_2
_geom_bond_distance
Br1 C4 1.890(6)
O1 C7 1.185(7)
O2 C7 1.356(7)
O2 C8 1.469(7)
C1 C6 1.372(8)
C1 C2 1.396(8)
C1 C7 1.474(9)
C2 C3 1.394(8)
C2 C8 1.505(8)
C3 C4 1.380(8)
C3 H3 0.9500
C4 C5 1.411(8)
C5 C6 1.384(9)
C5 H5 0.9500
C6 H6 0.9500
C8 H8A 0.9900
C8 H8B 0.9900
Br1A C4A 1.895(6)
O1A C7A 1.194(7)
O2A C7A 1.374(7)
O2A C8A 1.461(7)
C1A C6A 1.387(8)
C1A C2A 1.388(8)
C1A C7A 1.464(9)
C2A C3A 1.388(9)
C2A C8A 1.480(8)
C3A C4A 1.388(9)
C3A H3A 0.9500
C4A C5A 1.395(8)
C5A C6A 1.384(9)
C5A H5A 0.9500
C6A H6A 0.9500
C8A H8A1 0.9900
C8A H8A2 0.9900

loop_
_geom_torsion_atom_site_label_1
_geom_torsion_atom_site_label_2
_geom_torsion_atom_site_label_3
_geom_torsion_atom_site_label_4
_geom_torsion
C6 C1 C2 C3 2.2(9)
C7 C1 C2 C3 -178.9(5)
C6 C1 C2 C8 -178.6(6)
C7 C1 C2 C8 0.4(7)
C1 C2 C3 C4 -1.0(9)
C8 C2 C3 C4 179.9(6)
C2 C3 C4 C5 -0.1(9)
C2 C3 C4 Br1 178.9(4)
C3 C4 C5 C6 0.3(9)
Br1 C4 C5 C6 -178.8(5)
C2 C1 C6 C5 -2.0(9)
C7 C1 C6 C5 179.3(6)
C4 C5 C6 C1 0.8(9)
C8 O2 C7 O1 179.1(6)
C8 O2 C7 C1 -3.6(7)
C6 C1 C7 O1 -2.3(12)
C2 C1 C7 O1 178.9(7)
C6 C1 C7 O2 -179.2(6)
C2 C1 C7 O2 2.0(7)
C7 O2 C8 C2 3.7(6)
C1 C2 C8 O2 -2.4(6)
C3 C2 C8 O2 176.8(6)
C6A C1A C2A C3A -0.4(9)
C7A C1A C2A C3A -178.9(6)
C6A C1A C2A C8A 177.4(6)
C7A C1A C2A C8A -1.1(7)
C1A C2A C3A C4A 0.0(9)
C8A C2A C3A C4A -177.3(6)
C2A C3A C4A C5A -0.1(9)
C2A C3A C4A Br1A -180.0(4)
C3A C4A C5A C6A 0.6(10)
Br1A C4A C5A C6A -179.5(5)
C2A C1A C6A C5A 0.9(9)
C7A C1A C6A C5A 179.0(6)
C4A C5A C6A C1A -1.0(9)
C8A O2A C7A O1A -179.3(6)
C8A O2A C7A C1A 1.4(7)
C6A C1A C7A O1A 2.3(12)
C2A C1A C7A O1A -179.4(7)
C6A C1A C7A O2A -178.5(6)
C2A C1A C7A O2A -0.2(7)
C7A O2A C8A C2A -2.0(7)
C1A C2A C8A O2A 1.9(7)
C3A C2A C8A O2A 179.4(6)

loop_
_cod_related_entry_id
_cod_related_entry_database
_cod_related_entry_code
1 ChemSpider 524292
